data_2232048
loop_
_publ_author_name
'Ghelenji, Safoora'
'Kargar, Hadi'
'Sharafi, Zahra'
'Kia, Reza'

_publ_section_title
;
 Aquachloridobis(2-ethoxy-6-formylphenolato-\k^2^<i>O</i>^1^,<i>O</i>^6^)chromium(III)
 acetonitrile hemisolvate
;
_journal_coeditor_code RZ2636
_journal_issue 10
_journal_name_full 'Acta Crystallographica Section E'
_journal_page_first m1393
_journal_paper_doi 10.1107/S1600536811037275
_journal_volume 67
_journal_year 2011
_chemical_formula_iupac '[Cr (C9 H9 O3)2 Cl (H2 O)], 0.5C2 H3 N'
_chemical_formula_moiety 'C18 H20 Cl Cr O7, 0.5(C2 H3 N)'
_chemical_formula_sum 'C19 H21.5 Cl Cr N0.5 O7'
_chemical_formula_weight 456.32
_chemical_name_systematic
;
Aquachloridobis(2-ethoxy-6-formylphenolato-
\k^2^<i>O</i>^1^,<i>O</i>^6^)chromium(III) acetonitrile hemisolvate
;
_space_group_IT_number 15
_symmetry_cell_setting monoclinic
_symmetry_space_group_name_Hall '-C 2yc'
_symmetry_space_group_name_H-M 'C 1 2/c 1'
_atom_sites_solution_hydrogens geom
_atom_sites_solution_primary direct
_atom_sites_solution_secondary difmap
_audit_creation_method SHELXL-97
_cell_angle_alpha 90.00
_cell_angle_beta 91.824(11)
_cell_angle_gamma 90.00
_cell_formula_units_Z 8
_cell_length_a 19.292(3)
_cell_length_b 10.1211(10)
_cell_length_c 20.953(3)
_cell_measurement_reflns_used 1749
_cell_measurement_temperature 291(2)
_cell_measurement_theta_max 29.52
_cell_measurement_theta_min 2.23
_cell_volume 4089.1(10)
_computing_cell_refinement 'X-AREA (Stoe & Cie, 2009)'
_computing_data_collection 'X-AREA (Stoe & Cie, 2009)'
_computing_data_reduction 'X-AREA (Stoe & Cie, 2009)'
_computing_molecular_graphics 'SHELXTL (Sheldrick, 2008)'
_computing_publication_material 'SHELXTL (Sheldrick, 2008) PLATON (Spek, 2009)'
_computing_structure_refinement 'SHELXTL (Sheldrick, 2008)'
_computing_structure_solution 'SHELXTL (Sheldrick, 2008)'
_diffrn_ambient_temperature 291(2)
_diffrn_detector_area_resol_mean '0.15 mm'
_diffrn_measured_fraction_theta_full 0.981
_diffrn_measured_fraction_theta_max 0.981
_diffrn_measurement_device_type 'Stoe IPDS 2T Image Plate'
_diffrn_measurement_method \w
_diffrn_radiation_monochromator graphite
_diffrn_radiation_source 'fine-focus sealed tube'
_diffrn_radiation_type MoK\a
_diffrn_radiation_wavelength 0.71073
_diffrn_reflns_av_R_equivalents 0.0702
_diffrn_reflns_av_sigmaI/netI 0.1486
_diffrn_reflns_limit_h_max 24
_diffrn_reflns_limit_h_min -24
_diffrn_reflns_limit_k_max 12
_diffrn_reflns_limit_k_min -11
_diffrn_reflns_limit_l_max 26
_diffrn_reflns_limit_l_min -23
_diffrn_reflns_number 9374
_diffrn_reflns_theta_full 27.00
_diffrn_reflns_theta_max 27.00
_diffrn_reflns_theta_min 1.94
_diffrn_standards_number 0
_exptl_absorpt_coefficient_mu 0.729
_exptl_absorpt_correction_T_max 1.000
_exptl_absorpt_correction_T_min 0.901
_exptl_absorpt_correction_type multi-scan
_exptl_absorpt_process_details '[MULABS (Blessing, 1995) in PLATON (Spek, 2009)]'
_exptl_crystal_colour dark-green
_exptl_crystal_density_diffrn 1.482
_exptl_crystal_density_method 'not measured'
_exptl_crystal_description block
_exptl_crystal_F_000 1888
_exptl_crystal_size_max 0.25
_exptl_crystal_size_mid 0.15
_exptl_crystal_size_min 0.12
_refine_diff_density_max 0.265
_refine_diff_density_min -0.326
_refine_ls_extinction_method none
_refine_ls_goodness_of_fit_ref 0.801
_refine_ls_hydrogen_treatment constr
_refine_ls_matrix_type full
_refine_ls_number_parameters 261
_refine_ls_number_reflns 4371
_refine_ls_number_restraints 0
_refine_ls_restrained_S_all 0.801
_refine_ls_R_factor_all 0.1399
_refine_ls_R_factor_gt 0.0508
_refine_ls_shift/su_max 0.001
_refine_ls_shift/su_mean 0.000
_refine_ls_structure_factor_coef Fsqd
_refine_ls_weighting_details 'calc w=1/[\s^2^(Fo^2^)+(0.0193P)^2^] where P=(Fo^2^+2Fc^2^)/3'
_refine_ls_weighting_scheme calc
_refine_ls_wR_factor_gt 0.0639
_refine_ls_wR_factor_ref 0.0784
_reflns_number_gt 2108
_reflns_number_total 4371
_reflns_threshold_expression I>2\s(I)
_cod_data_source_file rz2636.cif
_cod_data_source_block I
_cod_original_sg_symbol_H-M 'C 2/c'
_cod_original_formula_sum 'C19 H21.5 Cl1 Cr1 N0.5 O7'
_cod_database_code 2232048
_cod_database_fobs_code 2232048

loop_
_symmetry_equiv_pos_as_xyz
'x, y, z'
'-x, y, -z+1/2'
'x+1/2, y+1/2, z'
'-x+1/2, y+1/2, -z+1/2'
'-x, -y, -z'
'x, -y, z-1/2'
'-x+1/2, -y+1/2, -z'
'x+1/2, -y+1/2, z-1/2'

loop_
_atom_site_type_symbol
_atom_site_label
_atom_site_fract_x
_atom_site_fract_y
_atom_site_fract_z
_atom_site_U_iso_or_equiv
_atom_site_adp_type
_atom_site_calc_flag
_atom_site_refinement_flags
_atom_site_occupancy
_atom_site_symmetry_multiplicity
Cr Cr1 0.64593(2) 1.32691(7) 0.04499(3) 0.03258(17) Uani d . 1 1
Cl Cl1 0.61724(4) 1.48966(12) 0.11688(5) 0.0500(3) Uani d . 1 1
O O1 0.72440(10) 1.2660(3) 0.09641(12) 0.0352(7) Uani d . 1 1
O O2 0.58449(11) 1.2011(3) 0.08794(13) 0.0421(8) Uani d . 1 1
O O3 0.70720(10) 1.4377(3) -0.00154(12) 0.0343(7) Uani d . 1 1
O O4 0.56652(10) 1.3822(3) -0.01146(13) 0.0395(7) Uani d . 1 1
O O5 0.84236(11) 1.2384(3) 0.15669(13) 0.0506(8) Uani d . 1 1
O O6 0.80992(11) 1.5786(3) -0.04008(14) 0.0460(8) Uani d . 1 1
C C1 0.72533(16) 1.1870(4) 0.14529(18) 0.0325(9) Uani d . 1 1
C C2 0.78879(17) 1.1670(4) 0.18084(19) 0.0386(10) Uani d . 1 1
C C3 0.7924(2) 1.0838(5) 0.2312(2) 0.0556(13) Uani d . 1 1
H H3A 0.8347 1.0717 0.2528 0.067 Uiso calc R 1 1
C C4 0.7343(2) 1.0156(5) 0.2516(2) 0.0632(14) Uani d . 1 1
H H4A 0.7378 0.9601 0.2870 0.076 Uiso calc R 1 1
C C5 0.6731(2) 1.0311(5) 0.2196(2) 0.0543(13) Uani d . 1 1
H H5A 0.6345 0.9839 0.2323 0.065 Uiso calc R 1 1
C C6 0.66667(19) 1.1183(4) 0.16681(19) 0.0385(10) Uani d . 1 1
C C7 0.60077(19) 1.1291(4) 0.1337(2) 0.0455(12) Uani d . 1 1
H H7A 0.5658 1.0750 0.1485 0.055 Uiso calc R 1 1
C C8 0.90836(18) 1.2297(5) 0.1897(2) 0.0581(14) Uani d . 1 1
H H8A 0.9267 1.1407 0.1870 0.070 Uiso calc R 1 1
H H8B 0.9039 1.2522 0.2344 0.070 Uiso calc R 1 1
C C9 0.95559(18) 1.3257(6) 0.1581(2) 0.0790(17) Uani d . 1 1
H H9A 1.0012 1.3198 0.1775 0.118 Uiso calc R 1 1
H H9B 0.9381 1.4138 0.1630 0.118 Uiso calc R 1 1
H H9C 0.9576 1.3050 0.1135 0.118 Uiso calc R 1 1
C C10 0.69152(17) 1.5300(4) -0.04271(19) 0.0330(10) Uani d . 1 1
C C11 0.74590(19) 1.6113(4) -0.0648(2) 0.0415(11) Uani d . 1 1
C C12 0.7323(2) 1.7116(5) -0.1067(2) 0.0640(15) Uani d . 1 1
H H12A 0.7684 1.7646 -0.1200 0.077 Uiso calc R 1 1
C C13 0.6644(2) 1.7360(5) -0.1301(2) 0.0764(17) Uani d . 1 1
H H13A 0.6555 1.8044 -0.1589 0.092 Uiso calc R 1 1
C C14 0.6121(2) 1.6586(5) -0.1102(2) 0.0625(14) Uani d . 1 1
H H14A 0.5671 1.6753 -0.1255 0.075 Uiso calc R 1 1
C C15 0.62361(17) 1.5546(4) -0.06753(19) 0.0381(11) Uani d . 1 1
C C16 0.56650(17) 1.4756(5) -0.04983(19) 0.0400(11) Uani d . 1 1
H H16A 0.5239 1.4965 -0.0693 0.048 Uiso calc R 1 1
C C17 0.86615(18) 1.6679(5) -0.0508(2) 0.0595(13) Uani d . 1 1
H H17A 0.8541 1.7563 -0.0371 0.071 Uiso calc R 1 1
H H17B 0.8761 1.6707 -0.0958 0.071 Uiso calc R 1 1
C C18 0.92803(19) 1.6186(5) -0.0130(2) 0.0718(17) Uani d . 1 1
H H18A 0.9666 1.6765 -0.0192 0.108 Uiso calc R 1 1
H H18B 0.9395 1.5312 -0.0269 0.108 Uiso calc R 1 1
H H18C 0.9176 1.6166 0.0315 0.108 Uiso calc R 1 1
O O1W 0.66200(9) 1.1806(3) -0.01853(11) 0.0375(7) Uani d . 1 1
H H1W1 0.6804 1.1980 -0.0537 0.056 Uiso d R 1 1
H H2W1 0.6804 1.1082 -0.0071 0.056 Uiso d R 1 1
N N1 0.5000 1.8521(9) -0.2500 0.123(3) Uani d S 1 2
C C19 0.5000 1.5944(10) -0.2500 0.137(4) Uani d S 1 2
H H19A 0.5241 1.5628 -0.2864 0.206 Uiso calc PR 0.50 1
H H19B 0.4531 1.5628 -0.2520 0.206 Uiso calc PR 0.50 1
H H19C 0.5229 1.5628 -0.2116 0.206 Uiso calc PR 0.50 1
C C20 0.5000 1.7396(12) -0.2500 0.076(3) Uani d S 1 2

loop_
_atom_site_aniso_label
_atom_site_aniso_U_11
_atom_site_aniso_U_22
_atom_site_aniso_U_33
_atom_site_aniso_U_12
_atom_site_aniso_U_13
_atom_site_aniso_U_23
Cr1 0.0213(2) 0.0403(4) 0.0361(4) -0.0020(3) -0.0004(2) 0.0045(4)
Cl1 0.0440(5) 0.0546(8) 0.0511(7) 0.0016(5) -0.0026(5) -0.0124(7)
O1 0.0267(11) 0.0417(18) 0.0369(17) -0.0002(11) -0.0029(11) 0.0143(15)
O2 0.0327(13) 0.050(2) 0.0435(18) -0.0103(13) 0.0052(13) 0.0062(17)
O3 0.0236(11) 0.0380(18) 0.0412(17) 0.0020(11) -0.0011(11) 0.0118(15)
O4 0.0241(12) 0.052(2) 0.0426(18) 0.0052(12) -0.0045(12) 0.0019(16)
O5 0.0360(13) 0.067(2) 0.0477(18) 0.0003(13) -0.0122(13) 0.0142(18)
O6 0.0334(13) 0.0396(18) 0.065(2) -0.0062(12) 0.0060(13) 0.0103(17)
C1 0.0390(18) 0.030(3) 0.029(2) 0.0044(19) 0.0030(17) -0.005(2)
C2 0.0449(19) 0.038(3) 0.033(2) 0.007(2) -0.0006(18) 0.003(2)
C3 0.064(3) 0.058(3) 0.045(3) 0.015(2) -0.001(2) 0.009(3)
C4 0.098(4) 0.049(3) 0.042(3) 0.017(3) 0.004(3) 0.021(3)
C5 0.071(3) 0.042(3) 0.050(3) -0.006(2) 0.018(2) 0.008(3)
C6 0.050(2) 0.037(3) 0.029(2) -0.0024(19) 0.008(2) -0.001(2)
C7 0.047(2) 0.044(3) 0.047(3) -0.017(2) 0.021(2) -0.003(3)
C8 0.047(2) 0.069(4) 0.057(3) 0.013(2) -0.018(2) -0.015(3)
C9 0.043(2) 0.113(5) 0.080(4) -0.012(3) -0.011(2) 0.000(4)
C10 0.0368(19) 0.029(2) 0.033(2) 0.0052(17) 0.0041(18) -0.003(2)
C11 0.048(2) 0.032(3) 0.044(3) -0.0016(19) 0.005(2) 0.004(2)
C12 0.064(3) 0.054(4) 0.075(4) 0.004(2) 0.017(3) 0.020(3)
C13 0.083(3) 0.065(4) 0.081(4) 0.015(3) 0.003(3) 0.047(3)
C14 0.061(3) 0.066(4) 0.059(3) 0.017(3) -0.011(2) 0.015(3)
C15 0.039(2) 0.044(3) 0.031(2) 0.0149(18) -0.0003(18) 0.009(2)
C16 0.0324(19) 0.056(3) 0.031(3) 0.013(2) -0.0046(18) -0.008(3)
C17 0.055(2) 0.041(3) 0.084(4) -0.012(2) 0.025(2) -0.007(3)
C18 0.045(2) 0.072(4) 0.098(4) -0.022(2) 0.006(3) -0.023(3)
O1W 0.0300(11) 0.0395(17) 0.0432(16) 0.0016(12) 0.0049(11) 0.0037(16)
N1 0.144(6) 0.099(8) 0.129(8) 0.000 0.057(5) 0.000
C19 0.216(11) 0.097(10) 0.100(9) 0.000 0.009(7) 0.000
C20 0.078(5) 0.107(8) 0.043(5) 0.000 0.023(4) 0.000

loop_
_atom_type_symbol
_atom_type_description
_atom_type_scat_dispersion_real
_atom_type_scat_dispersion_imag
_atom_type_scat_source
C C 0.0033 0.0016 'International Tables Vol C Tables 4.2.6.8 and 6.1.1.4'
H H 0.0000 0.0000 'International Tables Vol C Tables 4.2.6.8 and 6.1.1.4'
Cl Cl 0.1484 0.1585 'International Tables Vol C Tables 4.2.6.8 and 6.1.1.4'
N N 0.0061 0.0033 'International Tables Vol C Tables 4.2.6.8 and 6.1.1.4'
O O 0.0106 0.0060 'International Tables Vol C Tables 4.2.6.8 and 6.1.1.4'
Cr Cr 0.3209 0.6236 'International Tables Vol C Tables 4.2.6.8 and 6.1.1.4'

loop_
_geom_angle_atom_site_label_1
_geom_angle_atom_site_label_2
_geom_angle_atom_site_label_3
_geom_angle
O3 Cr1 O1 89.17(10)
O3 Cr1 O2 175.31(12)
O1 Cr1 O2 90.64(11)
O3 Cr1 O4 90.51(11)
O1 Cr1 O4 176.86(12)
O2 Cr1 O4 89.43(11)
O3 Cr1 O1W 89.06(10)
O1 Cr1 O1W 89.98(10)
O2 Cr1 O1W 86.25(10)
O4 Cr1 O1W 86.89(10)
O3 Cr1 Cl1 94.52(9)
O1 Cr1 Cl1 93.64(9)
O2 Cr1 Cl1 90.16(8)
O4 Cr1 Cl1 89.50(8)
O1W Cr1 Cl1 174.93(6)
C1 O1 Cr1 128.9(2)
C7 O2 Cr1 126.3(2)
C10 O3 Cr1 128.5(2)
C16 O4 Cr1 125.8(2)
C2 O5 C8 117.3(3)
C11 O6 C17 117.9(3)
O1 C1 C6 124.3(3)
O1 C1 C2 119.3(3)
C6 C1 C2 116.5(4)
C3 C2 O5 126.6(4)
C3 C2 C1 121.2(4)
O5 C2 C1 112.1(3)
C2 C3 C4 121.8(4)
C2 C3 H3A 119.1
C4 C3 H3A 119.1
C5 C4 C3 119.3(4)
C5 C4 H4A 120.4
C3 C4 H4A 120.4
C4 C5 C6 120.9(4)
C4 C5 H5A 119.6
C6 C5 H5A 119.6
C1 C6 C5 120.3(4)
C1 C6 C7 121.0(4)
C5 C6 C7 118.6(4)
O2 C7 C6 128.3(4)
O2 C7 H7A 115.9
C6 C7 H7A 115.9
O5 C8 C9 106.8(4)
O5 C8 H8A 110.4
C9 C8 H8A 110.4
O5 C8 H8B 110.4
C9 C8 H8B 110.4
H8A C8 H8B 108.6
C8 C9 H9A 109.5
C8 C9 H9B 109.5
H9A C9 H9B 109.5
C8 C9 H9C 109.5
H9A C9 H9C 109.5
H9B C9 H9C 109.5
O3 C10 C15 124.2(3)
O3 C10 C11 118.2(3)
C15 C10 C11 117.6(4)
C12 C11 O6 125.4(4)
C12 C11 C10 120.8(4)
O6 C11 C10 113.9(4)
C11 C12 C13 121.0(4)
C11 C12 H12A 119.5
C13 C12 H12A 119.5
C14 C13 C12 119.1(5)
C14 C13 H13A 120.5
C12 C13 H13A 120.5
C13 C14 C15 121.9(4)
C13 C14 H14A 119.0
C15 C14 H14A 119.0
C14 C15 C10 119.7(4)
C14 C15 C16 118.9(4)
C10 C15 C16 121.5(4)
O4 C16 C15 127.9(4)
O4 C16 H16A 116.1
C15 C16 H16A 116.1
O6 C17 C18 107.5(4)
O6 C17 H17A 110.2
C18 C17 H17A 110.2
O6 C17 H17B 110.2
C18 C17 H17B 110.2
H17A C17 H17B 108.5
C17 C18 H18A 109.5
C17 C18 H18B 109.5
H18A C18 H18B 109.5
C17 C18 H18C 109.5
H18A C18 H18C 109.5
H18B C18 H18C 109.5
Cr1 O1W H1W1 119.9
Cr1 O1W H2W1 121.3
H1W1 O1W H2W1 104.1
C20 C19 H19A 109.5
C20 C19 H19B 109.5
H19A C19 H19B 109.5
C20 C19 H19C 109.5
H19A C19 H19C 109.5
H19B C19 H19C 109.5
N1 C20 C19 180.000(5)

loop_
_geom_bond_atom_site_label_1
_geom_bond_atom_site_label_2
_geom_bond_distance
Cr1 O3 1.918(2)
Cr1 O1 1.931(2)
Cr1 O2 1.976(3)
Cr1 O4 1.986(3)
Cr1 O1W 2.021(3)
Cr1 Cl1 2.3112(13)
O1 C1 1.299(4)
O2 C7 1.237(5)
O3 C10 1.301(4)
O4 C16 1.242(4)
O5 C2 1.371(4)
O5 C8 1.433(4)
O6 C11 1.365(4)
O6 C17 1.435(4)
C1 C6 1.414(5)
C1 C2 1.427(5)
C2 C3 1.349(5)
C3 C4 1.395(5)
C3 H3A 0.9300
C4 C5 1.349(6)
C4 H4A 0.9300
C5 C6 1.418(6)
C5 H5A 0.9300
C6 C7 1.433(5)
C7 H7A 0.9300
C8 C9 1.501(6)
C8 H8A 0.9700
C8 H8B 0.9700
C9 H9A 0.9600
C9 H9B 0.9600
C9 H9C 0.9600
C10 C15 1.416(5)
C10 C11 1.422(5)
C11 C12 1.361(6)
C12 C13 1.406(6)
C12 H12A 0.9300
C13 C14 1.354(6)
C13 H13A 0.9300
C14 C15 1.395(6)
C14 H14A 0.9300
C15 C16 1.420(5)
C16 H16A 0.9300
C17 C18 1.497(6)
C17 H17A 0.9700
C17 H17B 0.9700
C18 H18A 0.9600
C18 H18B 0.9600
C18 H18C 0.9600
O1W H1W1 0.8475
O1W H2W1 0.8459
N1 C20 1.138(11)
C19 C20 1.470(12)
C19 H19A 0.9600
C19 H19B 0.9600
C19 H19C 0.9600

loop_
_geom_hbond_atom_site_label_D
_geom_hbond_atom_site_label_H
_geom_hbond_atom_site_label_A
_geom_hbond_site_symmetry_A
_geom_hbond_distance_DH
_geom_hbond_distance_HA
_geom_hbond_distance_DA
_geom_hbond_angle_DHA
_geom_hbond_publ_flag
O1W H1W1 O1 7_675 0.85 2.100 2.826(3) 143.00 y
O1W H1W1 O5 7_675 0.85 2.280 3.007(4) 144.00 y
O1W H2W1 O3 7_675 0.85 2.220 2.813(3) 127.00 y
O1W H2W1 O6 7_675 0.85 2.140 2.940(4) 158.00 y
C7 H7A N1 5_685 0.93 2.62 3.171(4) 119 y
C19 H19A Cl1 6_585 0.96 2.80 3.745(3) 167 n

loop_
_geom_torsion_atom_site_label_1
_geom_torsion_atom_site_label_2
_geom_torsion_atom_site_label_3
_geom_torsion_atom_site_label_4
_geom_torsion
O3 Cr1 O1 C1 175.8(3)
O2 Cr1 O1 C1 -8.9(3)
O1W Cr1 O1 C1 -95.1(3)
Cl1 Cr1 O1 C1 81.3(3)
O1 Cr1 O2 C7 5.5(3)
O4 Cr1 O2 C7 -177.6(3)
O1W Cr1 O2 C7 95.5(3)
Cl1 Cr1 O2 C7 -88.1(3)
O1 Cr1 O3 C10 -169.9(3)
O4 Cr1 O3 C10 13.2(3)
O1W Cr1 O3 C10 100.1(3)
Cl1 Cr1 O3 C10 -76.3(3)
O3 Cr1 O4 C16 -12.4(3)
O2 Cr1 O4 C16 172.3(3)
O1W Cr1 O4 C16 -101.4(3)
Cl1 Cr1 O4 C16 82.1(3)
Cr1 O1 C1 C6 6.6(5)
Cr1 O1 C1 C2 -172.9(3)
C8 O5 C2 C3 -3.3(6)
C8 O5 C2 C1 178.0(3)
O1 C1 C2 C3 -178.7(4)
C6 C1 C2 C3 1.7(6)
O1 C1 C2 O5 0.0(5)
C6 C1 C2 O5 -179.5(3)
O5 C2 C3 C4 -179.8(4)
C1 C2 C3 C4 -1.2(7)
C2 C3 C4 C5 1.2(7)
C3 C4 C5 C6 -1.8(7)
O1 C1 C6 C5 178.2(4)
C2 C1 C6 C5 -2.3(5)
O1 C1 C6 C7 1.9(6)
C2 C1 C6 C7 -178.6(4)
C4 C5 C6 C1 2.4(6)
C4 C5 C6 C7 178.8(4)
Cr1 O2 C7 C6 0.1(6)
C1 C6 C7 O2 -5.5(6)
C5 C6 C7 O2 178.2(4)
C2 O5 C8 C9 -174.6(3)
Cr1 O3 C10 C15 -8.8(5)
Cr1 O3 C10 C11 171.7(3)
C17 O6 C11 C12 10.1(6)
C17 O6 C11 C10 -169.6(3)
O3 C10 C11 C12 -178.4(4)
C15 C10 C11 C12 2.1(6)
O3 C10 C11 O6 1.4(5)
C15 C10 C11 O6 -178.1(3)
O6 C11 C12 C13 179.1(4)
C10 C11 C12 C13 -1.2(7)
C11 C12 C13 C14 0.3(8)
C12 C13 C14 C15 -0.5(8)
C13 C14 C15 C10 1.5(7)
C13 C14 C15 C16 -178.6(5)
O3 C10 C15 C14 178.2(4)
C11 C10 C15 C14 -2.3(6)
O3 C10 C15 C16 -1.6(6)
C11 C10 C15 C16 177.9(4)
Cr1 O4 C16 C15 7.5(6)
C14 C15 C16 O4 -177.8(4)
C10 C15 C16 O4 2.0(6)
C11 O6 C17 C18 173.5(4)
